data_7211755
loop_
_publ_author_name
'G\'andara, Felipe'
'Medina, Manuela E.'
'Snejko, Natalia'
'Guti\'errez-Puebla, Enrique'
'Proserpio, Davide M.'
'Angeles Monge, M.'

_publ_section_title
;
 Ligand dependent topology changes in six zinc coordination polymers
;
_journal_issue 3
_journal_name_full CrystEngComm
_journal_page_first 711
_journal_paper_doi 10.1039/b914147b
_journal_volume 12
_journal_year 2010
_chemical_formula_moiety 'C17 H10 F6 O5 Zn'
_chemical_formula_sum 'C17 H10 F6 O5 Zn'
_chemical_formula_weight 473.62
_chemical_name_systematic
;
?
;
_space_group_IT_number 13
_symmetry_cell_setting monoclinic
_symmetry_space_group_name_Hall '-P 2yc'
_symmetry_space_group_name_H-M 'P 1 2/c 1'
_atom_sites_solution_hydrogens geom
_atom_sites_solution_primary direct
_atom_sites_solution_secondary difmap
_audit_creation_method SHELXL-97
_cell_angle_alpha 90.00
_cell_angle_beta 118.131(3)
_cell_angle_gamma 90.00
_cell_formula_units_Z 4
_cell_length_a 12.941(2)
_cell_length_b 6.9994(12)
_cell_length_c 23.738(4)
_cell_measurement_reflns_used 4616
_cell_measurement_temperature 296(2)
_cell_measurement_theta_max 25.31
_cell_measurement_theta_min 2.91
_cell_volume 1896.2(5)
_computing_cell_refinement 'Bruker SMART'
_computing_data_collection 'Bruker SMART'
_computing_data_reduction 'Bruker SAINT'
_computing_molecular_graphics 'Bruker SHELXTL'
_computing_publication_material 'Bruker SHELXTL'
_computing_structure_refinement 'SHELXL-97 (Sheldrick, 1997)'
_computing_structure_solution 'SHELXS-97 (Sheldrick, 1990)'
_diffrn_ambient_temperature 296(2)
_diffrn_measured_fraction_theta_full 0.988
_diffrn_measured_fraction_theta_max 0.988
_diffrn_measurement_device_type 'CCD area detector'
_diffrn_measurement_method 'phi and omega scans'
_diffrn_radiation_monochromator graphite
_diffrn_radiation_source 'fine-focus sealed tube'
_diffrn_radiation_type MoK\a
_diffrn_radiation_wavelength 0.71073
_diffrn_reflns_av_R_equivalents 0.0861
_diffrn_reflns_av_sigmaI/netI 0.0802
_diffrn_reflns_limit_h_max 16
_diffrn_reflns_limit_h_min -16
_diffrn_reflns_limit_k_max 8
_diffrn_reflns_limit_k_min -8
_diffrn_reflns_limit_l_max 29
_diffrn_reflns_limit_l_min -29
_diffrn_reflns_number 14165
_diffrn_reflns_theta_full 26.38
_diffrn_reflns_theta_max 26.38
_diffrn_reflns_theta_min 1.78
_exptl_absorpt_coefficient_mu 1.378
_exptl_absorpt_correction_T_max 0.9219
_exptl_absorpt_correction_T_min 0.8096
_exptl_absorpt_correction_type multi-scan
_exptl_absorpt_process_details SADABS
_exptl_crystal_colour blue
_exptl_crystal_density_diffrn 1.659
_exptl_crystal_density_method 'not measured'
_exptl_crystal_description prismatic
_exptl_crystal_F_000 944
_exptl_crystal_size_max 0.16
_exptl_crystal_size_mid 0.06
_exptl_crystal_size_min 0.06
_refine_diff_density_max 1.506
_refine_diff_density_min -0.558
_refine_diff_density_rms 0.089
_refine_ls_extinction_method none
_refine_ls_goodness_of_fit_ref 0.971
_refine_ls_hydrogen_treatment constr
_refine_ls_matrix_type full
_refine_ls_number_parameters 262
_refine_ls_number_reflns 3840
_refine_ls_number_restraints 0
_refine_ls_restrained_S_all 0.971
_refine_ls_R_factor_all 0.0722
_refine_ls_R_factor_gt 0.0408
_refine_ls_shift/su_max 0.001
_refine_ls_shift/su_mean 0.000
_refine_ls_structure_factor_coef Fsqd
_refine_ls_weighting_details 'calc w=1/[\s^2^(Fo^2^)+(0.0495P)^2^+0.0000P] where P=(Fo^2^+2Fc^2^)/3'
_refine_ls_weighting_scheme calc
_refine_ls_wR_factor_gt 0.0909
_refine_ls_wR_factor_ref 0.0963
_reflns_number_gt 2662
_reflns_number_total 3840
_reflns_threshold_expression >2sigma(I)
_cod_data_source_file b914147b.txt
_cod_data_source_block compound2
_cod_depositor_comments
;
The following automatic conversions were performed:

'_symmetry_cell_setting' value 'Monoclinic' changed to 'monoclinic'
according to /home/saulius/struct/CIF-dictionaries/cif_core.dic
dictionary named 'cif_core.dic' version 2.4.2 from 2011-04-26.

Automatic conversion script
Id: cif_fix_values 1891 2012-01-12 08:04:46Z andrius 
;
_cod_original_cell_volume 1896.2(6)
_cod_original_sg_symbol_H-M P2/c
_cod_database_code 7211755

loop_
_symmetry_equiv_pos_as_xyz
'x, y, z'
'-x, y, -z+1/2'
'-x, -y, -z'
'x, -y, z-1/2'

loop_
_atom_site_label
_atom_site_type_symbol
_atom_site_fract_x
_atom_site_fract_y
_atom_site_fract_z
_atom_site_U_iso_or_equiv
_atom_site_adp_type
_atom_site_occupancy
_atom_site_symmetry_multiplicity
_atom_site_calc_flag
_atom_site_refinement_flags
O4 O 0.0420(2) 0.2458(4) 0.44846(12) 0.0399(6) Uani 1 1 d .
C17 C 0.1256(3) 0.1448(5) 0.45244(15) 0.0294(8) Uani 1 1 d .
C14 C 0.2011(3) 0.2253(5) 0.42604(15) 0.0270(8) Uani 1 1 d .
Zn1 Zn -0.07588(3) 0.82897(5) -0.020991(17) 0.02191(13) Uani 1 1 d .
C1 C 0.1355(3) 0.8456(5) 0.10936(16) 0.0288(8) Uani 1 1 d .
C2 C 0.2110(3) 0.7510(5) 0.17232(15) 0.0250(7) Uani 1 1 d .
C3 C 0.3111(3) 0.8401(5) 0.21783(16) 0.0339(8) Uani 1 1 d .
H3 H 0.3320 0.9591 0.2090 0.041 Uiso 1 1 calc R
C4 C 0.3806(3) 0.7550(5) 0.27628(16) 0.0315(8) Uani 1 1 d .
H4 H 0.4477 0.8172 0.3061 0.038 Uiso 1 1 calc R
C5 C 0.3513(3) 0.5783(5) 0.29090(14) 0.0237(7) Uani 1 1 d .
C6 C 0.2515(3) 0.4880(5) 0.24455(15) 0.0293(8) Uani 1 1 d .
H6 H 0.2313 0.3681 0.2531 0.035 Uiso 1 1 calc R
C7 C 0.1821(3) 0.5723(5) 0.18628(16) 0.0321(8) Uani 1 1 d .
H7 H 0.1156 0.5094 0.1562 0.039 Uiso 1 1 calc R
C8 C 0.4259(3) 0.4733(4) 0.35499(14) 0.0213(7) Uani 1 1 d .
C9 C 0.5086(3) 0.6081(5) 0.40915(15) 0.0289(8) Uani 1 1 d .
C10 C 0.5038(3) 0.3281(5) 0.34250(15) 0.0288(8) Uani 1 1 d .
C11 C 0.3465(3) 0.3769(4) 0.37935(14) 0.0219(7) Uani 1 1 d .
C12 C 0.2522(3) 0.4810(5) 0.37636(16) 0.0288(8) Uani 1 1 d .
H12 H 0.2372 0.6027 0.3585 0.035 Uiso 1 1 calc R
C13 C 0.1812(3) 0.4067(5) 0.39930(16) 0.0311(8) Uani 1 1 d .
H13 H 0.1189 0.4788 0.3969 0.037 Uiso 1 1 calc R
C15 C 0.2945(3) 0.1215(5) 0.42829(17) 0.0339(9) Uani 1 1 d .
H15 H 0.3088 -0.0011 0.4454 0.041 Uiso 1 1 calc R
C16 C 0.3663(3) 0.1963(5) 0.40569(16) 0.0313(8) Uani 1 1 d .
H16 H 0.4287 0.1243 0.4082 0.038 Uiso 1 1 calc R
F1 F 0.44946(19) 0.7527(3) 0.41686(10) 0.0418(5) Uani 1 1 d .
F2 F 0.56270(17) 0.5160(3) 0.46473(8) 0.0396(5) Uani 1 1 d .
F3 F 0.59353(16) 0.6856(3) 0.39926(9) 0.0366(5) Uani 1 1 d .
F4 F 0.58174(17) 0.2390(3) 0.39525(9) 0.0362(5) Uani 1 1 d .
F5 F 0.43845(18) 0.1932(3) 0.30176(10) 0.0401(5) Uani 1 1 d .
F6 F 0.56434(17) 0.4131(3) 0.31732(9) 0.0388(5) Uani 1 1 d .
O1 O -0.1710(2) 0.5888(4) -0.04118(14) 0.0549(8) Uani 1 1 d .
H02 H -0.1405 0.4581 -0.0317 0.066 Uiso 1 1 d R
H01 H -0.2582 0.5630 -0.0640 0.066 Uiso 1 1 d R
O2 O 0.0512(2) 0.7508(4) 0.06881(11) 0.0385(6) Uani 1 1 d .
O3 O 0.1614(2) 1.0114(3) 0.10119(11) 0.0392(6) Uani 1 1 d .
O5 O 0.1515(2) -0.0178(3) 0.47760(12) 0.0417(7) Uani 1 1 d .

loop_
_atom_site_aniso_label
_atom_site_aniso_U_11
_atom_site_aniso_U_22
_atom_site_aniso_U_33
_atom_site_aniso_U_23
_atom_site_aniso_U_13
_atom_site_aniso_U_12
O4 0.0400(16) 0.0389(15) 0.0548(17) 0.0015(13) 0.0339(14) -0.0018(12)
C17 0.031(2) 0.033(2) 0.0235(18) -0.0041(16) 0.0130(15) -0.0121(17)
C14 0.0275(18) 0.031(2) 0.0243(18) 0.0004(15) 0.0136(15) -0.0052(15)
Zn1 0.0235(2) 0.01912(19) 0.0229(2) 0.00064(17) 0.01076(15) 0.00212(18)
C1 0.0294(19) 0.033(2) 0.0253(18) 0.0021(17) 0.0145(16) 0.0091(17)
C2 0.0279(19) 0.0236(16) 0.0205(17) 0.0021(14) 0.0090(15) 0.0013(15)
C3 0.041(2) 0.0246(18) 0.0297(19) 0.0055(16) 0.0115(17) -0.0044(17)
C4 0.034(2) 0.0264(18) 0.0243(18) 0.0024(15) 0.0056(16) -0.0102(16)
C5 0.0236(18) 0.0272(18) 0.0203(17) 0.0028(14) 0.0103(14) -0.0031(15)
C6 0.032(2) 0.0275(19) 0.0266(19) 0.0047(15) 0.0122(16) -0.0071(15)
C7 0.0241(18) 0.039(2) 0.0257(19) 0.0036(16) 0.0054(15) -0.0055(16)
C8 0.0213(17) 0.0220(17) 0.0217(17) 0.0029(13) 0.0110(14) -0.0010(13)
C9 0.0304(19) 0.0331(19) 0.0214(18) 0.0006(15) 0.0107(16) -0.0026(16)
C10 0.0288(18) 0.0338(19) 0.0282(18) 0.0002(18) 0.0169(16) -0.0014(18)
C11 0.0221(17) 0.0256(19) 0.0194(16) 0.0024(13) 0.0107(14) -0.0011(13)
C12 0.0303(19) 0.0263(18) 0.035(2) 0.0110(15) 0.0197(16) 0.0053(15)
C13 0.0267(19) 0.0342(19) 0.036(2) 0.0078(17) 0.0174(17) 0.0040(16)
C15 0.042(2) 0.0221(19) 0.046(2) 0.0084(16) 0.0275(19) 0.0022(16)
C16 0.037(2) 0.0234(19) 0.042(2) 0.0077(16) 0.0265(18) 0.0072(16)
F1 0.0460(13) 0.0312(11) 0.0449(13) -0.0116(10) 0.0187(11) 0.0017(10)
F2 0.0417(13) 0.0498(13) 0.0168(10) 0.0041(9) 0.0052(9) -0.0046(10)
F3 0.0299(11) 0.0433(12) 0.0317(11) -0.0012(10) 0.0104(9) -0.0167(10)
F4 0.0299(11) 0.0412(12) 0.0368(12) 0.0110(10) 0.0152(10) 0.0126(9)
F5 0.0443(13) 0.0347(12) 0.0433(12) -0.0120(10) 0.0223(10) -0.0035(10)
F6 0.0408(12) 0.0485(13) 0.0431(12) 0.0038(10) 0.0330(10) -0.0019(10)
O1 0.0474(17) 0.0355(15) 0.072(2) 0.0017(15) 0.0205(16) -0.0029(14)
O2 0.0424(16) 0.0323(13) 0.0256(13) 0.0030(11) 0.0035(12) 0.0010(12)
O3 0.0440(16) 0.0301(14) 0.0309(14) 0.0121(11) 0.0073(12) 0.0025(12)
O5 0.0469(16) 0.0376(16) 0.0529(17) 0.0110(13) 0.0338(14) -0.0034(13)

loop_
_atom_type_symbol
_atom_type_description
_atom_type_scat_dispersion_real
_atom_type_scat_dispersion_imag
_atom_type_scat_source
C C 0.0033 0.0016 'International Tables Vol C Tables 4.2.6.8 and 6.1.1.4'
H H 0.0000 0.0000 'International Tables Vol C Tables 4.2.6.8 and 6.1.1.4'
O O 0.0106 0.0060 'International Tables Vol C Tables 4.2.6.8 and 6.1.1.4'
F F 0.0171 0.0103 'International Tables Vol C Tables 4.2.6.8 and 6.1.1.4'
Zn Zn 0.2839 1.4301 'International Tables Vol C Tables 4.2.6.8 and 6.1.1.4'

loop_
_geom_angle_atom_site_label_1
_geom_angle_atom_site_label_2
_geom_angle_atom_site_label_3
_geom_angle
_geom_angle_site_symmetry_1
_geom_angle_site_symmetry_3
C17 O4 Zn1 126.1(2) . 4_566
O5 C17 O4 124.9(3) . .
O5 C17 C14 117.4(3) . .
O4 C17 C14 117.7(3) . .
C13 C14 C15 117.8(3) . .
C13 C14 C17 121.2(3) . .
C15 C14 C17 121.0(3) . .
O1 Zn1 O3 103.65(11) . 3_575
O1 Zn1 O5 100.13(11) . 2_565
O3 Zn1 O5 90.27(11) 3_575 2_565
O1 Zn1 O4 100.23(11) . 4_565
O3 Zn1 O4 88.65(10) 3_575 4_565
O5 Zn1 O4 159.27(10) 2_565 4_565
O1 Zn1 O2 97.20(11) . .
O3 Zn1 O2 159.10(10) 3_575 .
O5 Zn1 O2 87.49(11) 2_565 .
O4 Zn1 O2 86.19(11) 4_565 .
O1 Zn1 Zn1 174.77(8) . 3_575
O3 Zn1 Zn1 81.49(7) 3_575 3_575
O5 Zn1 Zn1 78.68(7) 2_565 3_575
O4 Zn1 Zn1 80.69(8) 4_565 3_575
O2 Zn1 Zn1 77.70(7) . 3_575
O3 C1 O2 125.0(3) . .
O3 C1 C2 118.0(3) . .
O2 C1 C2 117.0(3) . .
C3 C2 C7 118.5(3) . .
C3 C2 C1 120.6(3) . .
C7 C2 C1 120.9(3) . .
C4 C3 C2 121.0(3) . .
C4 C3 H3 119.5 . .
C2 C3 H3 119.5 . .
C3 C4 C5 120.7(3) . .
C3 C4 H4 119.6 . .
C5 C4 H4 119.6 . .
C4 C5 C6 118.0(3) . .
C4 C5 C8 123.5(3) . .
C6 C5 C8 118.5(3) . .
C7 C6 C5 121.5(3) . .
C7 C6 H6 119.3 . .
C5 C6 H6 119.3 . .
C6 C7 C2 120.2(3) . .
C6 C7 H7 119.9 . .
C2 C7 H7 119.9 . .
C9 C8 C5 113.2(3) . .
C9 C8 C11 106.0(2) . .
C5 C8 C11 110.9(2) . .
C9 C8 C10 107.5(3) . .
C5 C8 C10 106.4(2) . .
C11 C8 C10 112.9(3) . .
F2 C9 F1 107.4(3) . .
F2 C9 F3 106.1(3) . .
F1 C9 F3 106.7(3) . .
F2 C9 C8 111.2(3) . .
F1 C9 C8 111.1(3) . .
F3 C9 C8 113.9(3) . .
F6 C10 F5 107.3(3) . .
F6 C10 F4 106.6(3) . .
F5 C10 F4 106.8(3) . .
F6 C10 C8 111.5(3) . .
F5 C10 C8 110.8(3) . .
F4 C10 C8 113.4(3) . .
C16 C11 C12 118.2(3) . .
C16 C11 C8 123.6(3) . .
C12 C11 C8 118.1(3) . .
C13 C12 C11 121.1(3) . .
C13 C12 H12 119.5 . .
C11 C12 H12 119.5 . .
C12 C13 C14 120.8(3) . .
C12 C13 H13 119.6 . .
C14 C13 H13 119.6 . .
C16 C15 C14 121.4(3) . .
C16 C15 H15 119.3 . .
C14 C15 H15 119.3 . .
C15 C16 C11 120.7(3) . .
C15 C16 H16 119.7 . .
C11 C16 H16 119.7 . .
Zn1 O1 H02 126.4 . .
Zn1 O1 H01 133.0 . .
H02 O1 H01 100.5 . .
C1 O2 Zn1 129.5(2) . .
C1 O3 Zn1 126.2(2) . 3_575
C17 O5 Zn1 129.5(2) . 2_545

loop_
_geom_bond_atom_site_label_1
_geom_bond_atom_site_label_2
_geom_bond_distance
_geom_bond_site_symmetry_2
O4 C17 1.258(4) .
O4 Zn1 2.043(2) 4_566
C17 O5 1.255(4) .
C17 C14 1.498(5) .
C14 C13 1.388(5) .
C14 C15 1.389(5) .
Zn1 O1 2.003(3) .
Zn1 O3 2.028(2) 3_575
Zn1 O5 2.030(2) 2_565
Zn1 O4 2.043(2) 4_565
Zn1 O2 2.060(2) .
Zn1 Zn1 2.9559(8) 3_575
C1 O3 1.248(4) .
C1 O2 1.252(4) .
C1 C2 1.500(4) .
C2 C3 1.384(5) .
C2 C7 1.390(5) .
C3 C4 1.383(5) .
C3 H3 0.9300 .
C4 C5 1.385(5) .
C4 H4 0.9300 .
C5 C6 1.392(4) .
C5 C8 1.550(4) .
C6 C7 1.377(5) .
C6 H6 0.9300 .
C7 H7 0.9300 .
C8 C9 1.547(4) .
C8 C11 1.550(4) .
C8 C10 1.555(4) .
C9 F2 1.333(4) .
C9 F1 1.333(4) .
C9 F3 1.341(4) .
C10 F6 1.329(4) .
C10 F5 1.331(4) .
C10 F4 1.336(4) .
C11 C16 1.380(4) .
C11 C12 1.394(4) .
C12 C13 1.373(4) .
C12 H12 0.9300 .
C13 H13 0.9300 .
C15 C16 1.377(5) .
C15 H15 0.9300 .
C16 H16 0.9300 .
O1 H02 0.9792 .
O1 H01 1.0122 .
O3 Zn1 2.028(2) 3_575
O5 Zn1 2.030(2) 2_545
